data_7250350
loop_
_publ_author_name
'Khachroum, Hajer'
'Ben Rhaiem, Abdallah'
'Abdelbaky, Mohammed S. M.'
'Dammak, Mohamed'
'Garc&#xed;a-Granda, Santiago'

_publ_section_title
;
 Synthesis, crystal structure, vibrational study, optical
 characterization, Hirshfeld surface analysis and dielectric studies of a
 new indium-based hybrid material formulated as
 [(C<sub>9</sub>H<sub>8</sub>N)<sub>2</sub>(InCl<sub>6</sub>)&#xb7;2(H<sub>2</sub>O)].
;
_journal_issue 17
_journal_name_full 'RSC advances'
_journal_page_first 13628
_journal_page_last 13642
_journal_paper_doi 10.1039/d5ra01127b
_journal_volume 15
_journal_year 2025
_chemical_formula_moiety '2(C9 H8 N), Cl6 In, 2(H2 O)'
_chemical_formula_sum 'C18 H20 Cl6 In N2 O2'
_chemical_formula_weight 623.88
_space_group_IT_number 2
_space_group_name_Hall '-P 1'
_space_group_name_H-M_alt 'P -1'
_symmetry_cell_setting triclinic
_symmetry_Int_Tables_number 2
_symmetry_space_group_name_Hall '-P 1'
_symmetry_space_group_name_H-M 'P -1'
_atom_sites_solution_hydrogens mixed
_audit_block_doi 10.5517/ccdc.csd.cc2hz9mf
_audit_conform_dict_location ftp://ftp.iucr.org/pub/cif_core.dic
_audit_conform_dict_name cif_core.dic
_audit_conform_dict_version 2.4.5
_audit_creation_date 2021-10-21T17:48:21-00:00
_audit_creation_method 'WinGX routine CIF_UPDATE'
_audit_update_record
;
2025-02-02 deposited with the CCDC.	2025-04-03 downloaded from the CCDC.
;
_cell_angle_alpha 76.573(4)
_cell_angle_beta 80.404(4)
_cell_angle_gamma 66.171(5)
_cell_formula_units_Z 1
_cell_length_a 7.4718(3)
_cell_length_b 8.1648(5)
_cell_length_c 10.7809(5)
_cell_measurement_reflns_used 3634
_cell_measurement_temperature 298(2)
_cell_measurement_theta_max 21.5190
_cell_measurement_theta_min 2.7640
_cell_measurement_wavelength 0.71073
_cell_volume 583.22(6)
_computing_molecular_graphics 'Ortep for Windows (Farrugia, 2012)'
_computing_publication_material 'WinGX publication routines (Farrugia, 2012)'
_computing_structure_refinement 'SHELXL-2018/3 (Sheldrick, 2018)'
_computing_structure_solution 'SHELXT 2018/2 (Sheldrick, 2018)'
_diffrn_ambient_temperature 298(2)
_diffrn_measured_fraction_theta_full 1
_diffrn_measured_fraction_theta_max 0.941
_diffrn_measurement_device_type 'Xcalibur, Ruby, Gemini'
_diffrn_measurement_method '\w scans'
_diffrn_radiation_monochromator graphite
_diffrn_radiation_probe x-ray
_diffrn_radiation_type MoK\a
_diffrn_radiation_wavelength 0.71073
_diffrn_reflns_av_R_equivalents 0.0769
_diffrn_reflns_av_unetI/netI 0.0949
_diffrn_reflns_Laue_measured_fraction_full 1
_diffrn_reflns_Laue_measured_fraction_max 0.941
_diffrn_reflns_limit_h_max 10
_diffrn_reflns_limit_h_min -10
_diffrn_reflns_limit_k_max 11
_diffrn_reflns_limit_k_min -11
_diffrn_reflns_limit_l_max 15
_diffrn_reflns_limit_l_min -15
_diffrn_reflns_number 16579
_diffrn_reflns_point_group_measured_fraction_full 1
_diffrn_reflns_point_group_measured_fraction_max 0.941
_diffrn_reflns_theta_full 25.242
_diffrn_reflns_theta_max 31.464
_diffrn_reflns_theta_min 2.774
_exptl_absorpt_coefficient_mu 1.718
_exptl_absorpt_correction_T_max 0.875
_exptl_absorpt_correction_T_min 0.565
_exptl_absorpt_correction_type analytical
_exptl_absorpt_process_details
;
CrysAlisPro 1.171.41.93a (Rigaku Oxford Diffraction, 2020)
Analytical numeric absorption correction using a multifaceted crystal
model based on expressions derived by R.C. Clark & J.S. Reid.
(Clark, R. C. & Reid, J. S. (1995). Acta Cryst. A51, 887-897)
Empirical absorption correction using spherical harmonics,
implemented in SCALE3 ABSPACK scaling algorithm.
;
_exptl_crystal_colour colourless
_exptl_crystal_density_diffrn 1.776
_exptl_crystal_density_method 'not measured'
_exptl_crystal_description prism
_exptl_crystal_F_000 309
_exptl_crystal_size_max 0.32
_exptl_crystal_size_mid 0.04
_exptl_crystal_size_min 0.04
_refine_diff_density_max 0.751
_refine_diff_density_min -1.84
_refine_diff_density_rms 0.141
_refine_ls_extinction_method none
_refine_ls_goodness_of_fit_ref 1.05
_refine_ls_hydrogen_treatment constr
_refine_ls_matrix_type full
_refine_ls_number_constraints 0
_refine_ls_number_parameters 136
_refine_ls_number_reflns 3625
_refine_ls_number_restraints 0
_refine_ls_restrained_S_all 1.05
_refine_ls_R_factor_all 0.136
_refine_ls_R_factor_gt 0.0751
_refine_ls_shift/su_max 0
_refine_ls_shift/su_mean 0
_refine_ls_structure_factor_coef Fsqd
_refine_ls_weighting_details 'w=1/[\s^2^(Fo^2^)+(0.0803P)^2^+0.5809P] where P=(Fo^2^+2Fc^2^)/3'
_refine_ls_weighting_scheme calc
_refine_ls_wR_factor_gt 0.1556
_refine_ls_wR_factor_ref 0.1822
_reflns_Friedel_coverage 0
_reflns_number_gt 2278
_reflns_number_total 3854
_reflns_threshold_expression 'I > 2\s(I)'
_cod_data_source_file d5ra01127b2.cif
_cod_data_source_block shelx
_cod_database_code 7250350
_shelx_estimated_absorpt_t_min 0.609
_shelx_estimated_absorpt_t_max 0.934

loop_
_symmetry_equiv_pos_as_xyz
'x, y, z'
'-x, -y, -z'

loop_
_atom_site_label
_atom_site_type_symbol
_atom_site_fract_x
_atom_site_fract_y
_atom_site_fract_z
_atom_site_U_iso_or_equiv
_atom_site_adp_type
_atom_site_occupancy
_atom_site_site_symmetry_order
_atom_site_calc_flag
_atom_site_refinement_flags_posn
_atom_site_refinement_flags_adp
_atom_site_refinement_flags_occupancy
_atom_site_disorder_assembly
_atom_site_disorder_group
In1 In 1 0 0.5 0.0410(2) Uani 1 2 d S . P . .
Cl3 Cl 0.8217(3) 0.3378(2) 0.47190(17) 0.0662(5) Uani 1 1 d . . . . .
Cl2 Cl 0.8043(3) -0.0344(3) 0.70412(16) 0.0657(5) Uani 1 1 d . . . . .
Cl1 Cl 0.7535(4) -0.0195(4) 0.3761(3) 0.1101(9) Uani 1 1 d . . . . .
O1 O 0.3881(10) 0.2781(8) 0.4300(7) 0.0840(18) Uani 1 1 d G . . . .
H10 H 0.494271 0.264402 0.382668 0.126 Uiso 1 1 d G U . . .
H9 H 0.384839 0.346832 0.479408 0.126 Uiso 1 1 d G U . . .
N1 N 0.2135(8) 0.4724(8) 0.2004(5) 0.0546(13) Uani 1 1 d . . . . .
H4 H 0.262745 0.390994 0.265406 0.066 Uiso 1 1 calc R U . . .
C5 C 0.2850(9) 0.4298(9) 0.0817(6) 0.0448(14) Uani 1 1 d . . . . .
C4 C 0.2010(10) 0.5666(9) -0.0249(6) 0.0518(15) Uani 1 1 d . . . . .
C6 C 0.4329(9) 0.2645(10) 0.0642(7) 0.0534(16) Uani 1 1 d . . . . .
H5 H 0.487721 0.176243 0.133944 0.064 Uiso 1 1 calc R U . . .
C1 C 0.0769(10) 0.6260(10) 0.2233(8) 0.0618(18) Uani 1 1 d . . . . .
H1 H 0.035972 0.644315 0.307013 0.074 Uiso 1 1 calc R U . . .
C7 C 0.4965(10) 0.2342(11) -0.0586(7) 0.0608(18) Uani 1 1 d . . . . .
H6 H 0.594942 0.123757 -0.072084 0.073 Uiso 1 1 calc R U . . .
C9 C 0.2726(13) 0.5269(12) -0.1479(7) 0.066(2) Uani 1 1 d . . . . .
H8 H 0.220395 0.612446 -0.219445 0.08 Uiso 1 1 calc R U . . .
C3 C 0.0521(11) 0.7324(10) 0.0014(8) 0.0622(19) Uani 1 1 d . . . . .
H3 H -0.005964 0.82265 -0.066591 0.075 Uiso 1 1 calc R U . . .
C2 C -0.0076(11) 0.7632(11) 0.1208(9) 0.066(2) Uani 1 1 d . . . . .
H2 H -0.103874 0.874149 0.135509 0.079 Uiso 1 1 calc R U . . .
C8 C 0.4160(13) 0.3661(12) -0.1628(7) 0.068(2) Uani 1 1 d . . . . .
H7 H 0.462543 0.342594 -0.244978 0.082 Uiso 1 1 calc R U . . .

loop_
_atom_site_aniso_label
_atom_site_aniso_U_11
_atom_site_aniso_U_22
_atom_site_aniso_U_33
_atom_site_aniso_U_23
_atom_site_aniso_U_13
_atom_site_aniso_U_12
In1 0.0401(3) 0.0373(3) 0.0355(3) -0.0050(2) 0.0038(2) -0.0082(2)
Cl3 0.0953(13) 0.0380(9) 0.0525(10) -0.0106(7) -0.0231(9) -0.0045(8)
Cl2 0.0741(11) 0.0749(12) 0.0429(9) -0.0121(8) 0.0184(8) -0.0313(10)
Cl1 0.0866(15) 0.102(2) 0.131(2) -0.0345(18) 0.0112(16) -0.0263(14)
O1 0.104(4) 0.059(3) 0.098(5) -0.001(3) -0.053(4) -0.031(3)
N1 0.054(3) 0.066(4) 0.041(3) -0.006(3) -0.006(2) -0.021(3)
C5 0.048(3) 0.056(4) 0.039(3) -0.007(3) -0.003(3) -0.030(3)
C4 0.064(4) 0.059(4) 0.046(4) -0.002(3) -0.009(3) -0.039(3)
C6 0.055(3) 0.061(4) 0.049(4) -0.006(3) -0.003(3) -0.029(3)
C1 0.059(4) 0.067(5) 0.060(4) -0.022(4) 0.002(3) -0.022(4)
C7 0.059(4) 0.071(5) 0.064(5) -0.025(4) 0.014(3) -0.038(4)
C9 0.092(5) 0.083(6) 0.040(4) -0.002(4) -0.013(4) -0.051(5)
C3 0.069(4) 0.051(4) 0.070(5) 0.004(4) -0.020(4) -0.029(4)
C2 0.063(4) 0.053(4) 0.083(6) -0.021(4) -0.006(4) -0.018(3)
C8 0.092(5) 0.095(6) 0.043(4) -0.025(4) 0.013(4) -0.062(5)

loop_
_atom_type_symbol
_atom_type_description
_atom_type_scat_dispersion_real
_atom_type_scat_dispersion_imag
_atom_type_scat_source
C C 0.0033 0.0016 'International Tables Vol C Tables 4.2.6.8 and 6.1.1.4'
H H 0 0 'International Tables Vol C Tables 4.2.6.8 and 6.1.1.4'
N N 0.0061 0.0033 'International Tables Vol C Tables 4.2.6.8 and 6.1.1.4'
Cl Cl 0.1484 0.1585 'International Tables Vol C Tables 4.2.6.8 and 6.1.1.4'
In In -0.7276 1.31 'International Tables Vol C Tables 4.2.6.8 and 6.1.1.4'
O O 0.0106 0.006 'International Tables Vol C Tables 4.2.6.8 and 6.1.1.4'

loop_
_geom_angle_atom_site_label_1
_geom_angle_atom_site_label_2
_geom_angle_atom_site_label_3
_geom_angle
_geom_angle_site_symmetry_1
_geom_angle_site_symmetry_3
_geom_angle_publ_flag
Cl2 In1 Cl2 180 . 2_756 ?
Cl2 In1 Cl3 89.60(7) . . ?
Cl2 In1 Cl3 90.40(7) 2_756 . ?
Cl2 In1 Cl3 90.40(7) . 2_756 ?
Cl2 In1 Cl3 89.60(7) 2_756 2_756 ?
Cl3 In1 Cl3 180 . 2_756 ?
Cl2 In1 Cl1 87.76(8) . 2_756 ?
Cl2 In1 Cl1 92.24(8) 2_756 2_756 ?
Cl3 In1 Cl1 89.99(8) . 2_756 ?
Cl3 In1 Cl1 90.01(8) 2_756 2_756 ?
Cl2 In1 Cl1 92.24(8) . . ?
Cl2 In1 Cl1 87.76(8) 2_756 . ?
Cl3 In1 Cl1 90.01(8) . . ?
Cl3 In1 Cl1 89.99(8) 2_756 . ?
Cl1 In1 Cl1 180 2_756 . ?
H10 O1 H9 104.5 . . ?
C1 N1 C5 125.4(6) . . ?
C1 N1 H4 117.3 . . ?
C5 N1 H4 117.3 . . ?
N1 C5 C6 122.5(6) . . ?
N1 C5 C4 116.4(6) . . ?
C6 C5 C4 121.1(6) . . ?
C9 C4 C3 124.9(7) . . ?
C9 C4 C5 117.6(7) . . ?
C3 C4 C5 117.5(6) . . ?
C7 C6 C5 118.4(7) . . ?
C7 C6 H5 120.8 . . ?
C5 C6 H5 120.8 . . ?
N1 C1 C2 119.5(7) . . ?
N1 C1 H1 120.2 . . ?
C2 C1 H1 120.2 . . ?
C6 C7 C8 120.9(7) . . ?
C6 C7 H6 119.5 . . ?
C8 C7 H6 119.5 . . ?
C8 C9 C4 120.4(7) . . ?
C8 C9 H8 119.8 . . ?
C4 C9 H8 119.8 . . ?
C2 C3 C4 122.1(7) . . ?
C2 C3 H3 118.9 . . ?
C4 C3 H3 118.9 . . ?
C3 C2 C1 119.0(7) . . ?
C3 C2 H2 120.5 . . ?
C1 C2 H2 120.5 . . ?
C9 C8 C7 121.6(7) . . ?
C9 C8 H7 119.2 . . ?
C7 C8 H7 119.2 . . ?

loop_
_geom_bond_atom_site_label_1
_geom_bond_atom_site_label_2
_geom_bond_distance
_geom_bond_site_symmetry_2
_geom_bond_publ_flag
In1 Cl2 2.4559(16) . ?
In1 Cl2 2.4559(16) 2_756 ?
In1 Cl3 2.5000(16) . ?
In1 Cl3 2.5001(16) 2_756 ?
In1 Cl1 2.521(3) 2_756 ?
In1 Cl1 2.521(3) . ?
O1 H10 0.8499 . ?
O1 H9 0.8499 . ?
N1 C1 1.304(9) . ?
N1 C5 1.368(8) . ?
N1 H4 0.86 . ?
C5 C6 1.386(9) . ?
C5 C4 1.429(9) . ?
C4 C9 1.404(10) . ?
C4 C3 1.417(10) . ?
C6 C7 1.374(10) . ?
C6 H5 0.93 . ?
C1 C2 1.401(11) . ?
C1 H1 0.93 . ?
C7 C8 1.387(11) . ?
C7 H6 0.93 . ?
C9 C8 1.342(12) . ?
C9 H8 0.93 . ?
C3 C2 1.337(11) . ?
C3 H3 0.93 . ?
C2 H2 0.93 . ?
C8 H7 0.93 . ?

loop_
_geom_torsion_atom_site_label_1
_geom_torsion_atom_site_label_2
_geom_torsion_atom_site_label_3
_geom_torsion_atom_site_label_4
_geom_torsion
_geom_torsion_site_symmetry_1
_geom_torsion_site_symmetry_2
_geom_torsion_site_symmetry_3
_geom_torsion_site_symmetry_4
_geom_torsion_publ_flag
C1 N1 C5 C6 179.0(6) . . . . ?
C1 N1 C5 C4 -0.2(9) . . . . ?
N1 C5 C4 C9 179.6(6) . . . . ?
C6 C5 C4 C9 0.4(9) . . . . ?
N1 C5 C4 C3 -0.1(8) . . . . ?
C6 C5 C4 C3 -179.3(6) . . . . ?
N1 C5 C6 C7 -179.5(6) . . . . ?
C4 C5 C6 C7 -0.4(9) . . . . ?
C5 N1 C1 C2 -0.2(11) . . . . ?
C5 C6 C7 C8 0.5(10) . . . . ?
C3 C4 C9 C8 179.2(7) . . . . ?
C5 C4 C9 C8 -0.5(10) . . . . ?
C9 C4 C3 C2 -178.8(7) . . . . ?
C5 C4 C3 C2 0.9(10) . . . . ?
C4 C3 C2 C1 -1.3(11) . . . . ?
N1 C1 C2 C3 0.9(11) . . . . ?
C4 C9 C8 C7 0.6(11) . . . . ?
C6 C7 C8 C9 -0.6(11) . . . . ?
